data_2205785
loop_
_publ_author_name
'Hu, Chuan-Jiang'
'Noll, Bruce C.'
'Scheidt, W. Robert.'

_publ_section_title
;
 High-spin [Fe(TTP)(THF)~2~]
;
_journal_issue 5
_journal_name_full 'Acta Crystallographica Section E'
_journal_page_first m830
_journal_page_last m831
_journal_paper_doi 10.1107/S1600536805009633
_journal_volume 61
_journal_year 2005
_chemical_formula_iupac '[Fe (C48 H36 N4) (C4 H8 O)2]'
_chemical_formula_moiety 'C56 H52 Fe N4 O2'
_chemical_formula_sum 'C56 H52 Fe N4 O2'
_chemical_formula_weight 868.87
_chemical_name_common '[Fe(TTP)(THF)~2~]'
_chemical_name_systematic
;
Difuran(5,10,15,20-tetra-p-tolylporphyrinato)iron(II)
;
_space_group_IT_number 14
_symmetry_cell_setting monoclinic
_symmetry_space_group_name_Hall '-P 2yn'
_symmetry_space_group_name_H-M 'P 1 21/n 1'
_atom_sites_solution_hydrogens geom
_atom_sites_solution_primary direct
_atom_sites_solution_secondary difmap
_audit_creation_method SHELXL97
_cell_angle_alpha 90.00
_cell_angle_beta 104.9640(10)
_cell_angle_gamma 90.00
_cell_formula_units_Z 2
_cell_length_a 13.6820(2)
_cell_length_b 9.73200(10)
_cell_length_c 17.1014(2)
_cell_measurement_reflns_used 7064
_cell_measurement_temperature 100(2)
_cell_measurement_theta_max 31.4955
_cell_measurement_theta_min 2.4656
_cell_volume 2199.89(5)
_computing_cell_refinement 'APEX2 and SAINT (Bruker Nonius, 2004)'
_computing_data_collection 'APEX2 (Bruker Nonius, 2004)'
_computing_data_reduction SAINT
_computing_molecular_graphics 'PLATON (Spek, 2003)'
_computing_publication_material SHELXL97
_computing_structure_refinement 'SHELXL97 (Sheldrick, 1997)'
_computing_structure_solution 'SHELXS97 (Sheldrick, 1997)'
_diffrn_ambient_temperature 100(2)
_diffrn_detector_area_resol_mean 8.33
_diffrn_measured_fraction_theta_full 0.999
_diffrn_measured_fraction_theta_max 0.999
_diffrn_measurement_device_type 'Bruker SMART APEX CCD area-detector'
_diffrn_measurement_method '\f and \w'
_diffrn_radiation_monochromator graphite
_diffrn_radiation_source 'fine-focus sealed tube'
_diffrn_radiation_type MoK\a
_diffrn_radiation_wavelength 0.71073
_diffrn_reflns_av_R_equivalents 0.0277
_diffrn_reflns_av_sigmaI/netI 0.0263
_diffrn_reflns_limit_h_max 17
_diffrn_reflns_limit_h_min -20
_diffrn_reflns_limit_k_max 14
_diffrn_reflns_limit_k_min -11
_diffrn_reflns_limit_l_max 25
_diffrn_reflns_limit_l_min -22
_diffrn_reflns_number 31446
_diffrn_reflns_theta_full 31.50
_diffrn_reflns_theta_max 31.50
_diffrn_reflns_theta_min 2.21
_diffrn_standards_number 0
_exptl_absorpt_coefficient_mu 0.392
_exptl_absorpt_correction_T_max 0.97
_exptl_absorpt_correction_T_min 0.83
_exptl_absorpt_correction_type multi-scan
_exptl_absorpt_process_details '(SADABS; Sheldrick, 2004)'
_exptl_crystal_colour red
_exptl_crystal_density_diffrn 1.312
_exptl_crystal_density_meas ?
_exptl_crystal_density_method .
_exptl_crystal_description needle
_exptl_crystal_F_000 916
_exptl_crystal_size_max 0.49
_exptl_crystal_size_mid 0.15
_exptl_crystal_size_min 0.09
_refine_diff_density_max 0.529
_refine_diff_density_min -0.309
_refine_ls_extinction_method none
_refine_ls_goodness_of_fit_ref 1.038
_refine_ls_hydrogen_treatment constr
_refine_ls_matrix_type full
_refine_ls_number_parameters 288
_refine_ls_number_reflns 7311
_refine_ls_number_restraints 0
_refine_ls_restrained_S_all 1.038
_refine_ls_R_factor_all 0.0460
_refine_ls_R_factor_gt 0.0375
_refine_ls_shift/su_max 0.001
_refine_ls_shift/su_mean 0.000
_refine_ls_structure_factor_coef Fsqd
_refine_ls_weighting_details 'calc w = 1/[\s^2^(Fo^2^)+(0.0487P)^2^+1.0408P] where P = (Fo^2^+2Fc^2^)/3'
_refine_ls_weighting_scheme calc
_refine_ls_wR_factor_gt 0.0947
_refine_ls_wR_factor_ref 0.1020
_reflns_number_gt 6283
_reflns_number_total 7311
_reflns_threshold_expression I>2\s(I)
_cod_data_source_file om6233.cif
_cod_data_source_block I
_cod_depositor_comments
;
The following automatic conversions were performed:
'_geom_bond_publ_flag' value 'Y' changed to 'y' according to
'/home/saulius/struct/CIF-dictionaries/cif_core.dic' dictionary named
'cif_core.dic' version 2.4.1 from 2010-06-29 (3
times).

'_geom_angle_publ_flag' value 'Y' changed to 'y' according to
'/home/saulius/struct/CIF-dictionaries/cif_core.dic' dictionary named
'cif_core.dic' version 2.4.1 from 2010-06-29 (3 times).

Automatic conversion script
Id: cif_fix_enum 1527 2010-12-29 10:47:43Z saulius 

The following automatic conversions were performed:

'_geom_bond_publ_flag' value 'Y' changed to 'y' according to
/home/saulius/struct/CIF-dictionaries/cif_core.dic dictionary named
'cif_core.dic' version 2.4.1 from 2010-06-29 (3
times).

'_geom_angle_publ_flag' value 'Y' changed to 'y' according
to /home/saulius/struct/CIF-dictionaries/cif_core.dic dictionary
named 'cif_core.dic' version 2.4.1 from 2010-06-29 (3 times).

Automatic conversion script
Id: cif_fix_values 1715 2011-07-08 13:25:40Z adriana 
;
_cod_original_sg_symbol_H-M 'P 21/n'
_cod_database_code 2205785
_cod_database_fobs_code 2205785

loop_
_symmetry_equiv_pos_as_xyz
'x, y, z'
'-x+1/2, y+1/2, -z+1/2'
'-x, -y, -z'
'x-1/2, -y-1/2, z-1/2'

loop_
_atom_site_label
_atom_site_fract_x
_atom_site_fract_y
_atom_site_fract_z
_atom_site_U_iso_or_equiv
_atom_site_adp_type
_atom_site_calc_flag
_atom_site_refinement_flags
_atom_site_occupancy
_atom_site_type_symbol
Fe1 0.0000 0.5000 0.0000 0.01226(6) Uani d S 1 Fe
O1 0.10367(6) 0.59562(9) 0.11647(5) 0.01934(17) Uani d . 1 O
N1 0.07838(7) 0.31772(10) 0.02650(5) 0.01329(17) Uani d . 1 N
N2 -0.09755(7) 0.43605(10) 0.06736(5) 0.01363(17) Uani d . 1 N
C1 0.16784(8) 0.28681(11) 0.00780(6) 0.01362(19) Uani d . 1 C
C2 0.20915(9) 0.16200(12) 0.04852(7) 0.0169(2) Uani d . 1 C
H2 0.2701 0.1182 0.0456 0.020 Uiso calc R 1 H
C3 0.14452(9) 0.11871(12) 0.09192(7) 0.0168(2) Uani d . 1 C
H3 0.1522 0.0394 0.1253 0.020 Uiso calc R 1 H
C4 0.06174(8) 0.21634(11) 0.07763(6) 0.01360(19) Uani d . 1 C
C5 -0.02064(8) 0.20994(11) 0.11343(6) 0.01378(19) Uani d . 1 C
C6 -0.09502(8) 0.31293(11) 0.10728(6) 0.01419(19) Uani d . 1 C
C7 -0.18128(9) 0.30474(12) 0.14189(7) 0.0185(2) Uani d . 1 C
H7 -0.1980 0.2300 0.1718 0.022 Uiso calc R 1 H
C8 -0.23358(9) 0.42436(12) 0.12335(7) 0.0182(2) Uani d . 1 C
H8 -0.2930 0.4497 0.1388 0.022 Uiso calc R 1 H
C9 -0.18167(8) 0.50579(11) 0.07575(7) 0.01406(19) Uani d . 1 C
C10 -0.21467(8) 0.63418(11) 0.04145(6) 0.01365(19) Uani d . 1 C
C11 -0.02727(8) 0.08520(11) 0.16235(6) 0.01400(19) Uani d . 1 C
C12 -0.02787(9) -0.04621(12) 0.12899(6) 0.0160(2) Uani d . 1 C
H12 -0.0258 -0.0557 0.0741 0.019 Uiso calc R 1 H
C13 -0.03143(9) -0.16311(12) 0.17487(7) 0.0174(2) Uani d . 1 C
H13 -0.0307 -0.2512 0.1511 0.021 Uiso calc R 1 H
C14 -0.03608(9) -0.15334(12) 0.25526(7) 0.0181(2) Uani d . 1 C
C15 -0.03564(9) -0.02251(12) 0.28876(7) 0.0175(2) Uani d . 1 C
H15 -0.0385 -0.0134 0.3434 0.021 Uiso calc R 1 H
C16 -0.03105(8) 0.09477(12) 0.24342(6) 0.0156(2) Uani d . 1 C
H16 -0.0305 0.1827 0.2677 0.019 Uiso calc R 1 H
C17 -0.04172(12) -0.28142(14) 0.30315(9) 0.0298(3) Uani d . 1 C
H17A 0.0220 -0.2934 0.3448 0.045 Uiso calc R 1 H
H17B -0.0532 -0.3611 0.2669 0.045 Uiso calc R 1 H
H17C -0.0976 -0.2732 0.3290 0.045 Uiso calc R 1 H
C18 -0.30962(8) 0.69408(11) 0.05572(6) 0.01462(19) Uani d . 1 C
C19 -0.40429(9) 0.64838(14) 0.01241(8) 0.0222(2) Uani d . 1 C
H19 -0.4092 0.5724 -0.0233 0.027 Uiso calc R 1 H
C20 -0.49222(9) 0.71245(14) 0.02066(8) 0.0237(2) Uani d . 1 C
H20 -0.5561 0.6795 -0.0097 0.028 Uiso calc R 1 H
C21 -0.48820(9) 0.82329(13) 0.07223(8) 0.0201(2) Uani d . 1 C
C22 -0.39343(10) 0.86570(14) 0.11803(9) 0.0259(3) Uani d . 1 C
H22 -0.3888 0.9390 0.1555 0.031 Uiso calc R 1 H
C23 -0.30539(9) 0.80243(14) 0.10973(8) 0.0232(2) Uani d . 1 C
H23 -0.2416 0.8336 0.1413 0.028 Uiso calc R 1 H
C24 -0.58230(10) 0.89975(15) 0.07712(10) 0.0298(3) Uani d . 1 C
H24A -0.5796 0.9939 0.0574 0.045 Uiso calc R 1 H
H24B -0.5865 0.9021 0.1335 0.045 Uiso calc R 1 H
H24C -0.6420 0.8530 0.0437 0.045 Uiso calc R 1 H
C25 0.17909(10) 0.69759(13) 0.11429(8) 0.0231(2) Uani d . 1 C
H25A 0.1735 0.7766 0.1494 0.028 Uiso calc R 1 H
H25B 0.1710 0.7313 0.0584 0.028 Uiso calc R 1 H
C26 0.28080(11) 0.62589(18) 0.14519(11) 0.0371(3) Uani d . 1 C
H26A 0.3284 0.6843 0.1849 0.044 Uiso calc R 1 H
H26B 0.3111 0.6045 0.1000 0.044 Uiso calc R 1 H
C27 0.25665(11) 0.49408(14) 0.18507(8) 0.0268(3) Uani d . 1 C
H27A 0.2631 0.4123 0.1523 0.032 Uiso calc R 1 H
H27B 0.3018 0.4831 0.2402 0.032 Uiso calc R 1 H
C28 0.14731(11) 0.51593(14) 0.18790(7) 0.0241(3) Uani d . 1 C
H28A 0.1118 0.4270 0.1865 0.029 Uiso calc R 1 H
H28B 0.1441 0.5665 0.2374 0.029 Uiso calc R 1 H

loop_
_atom_site_aniso_label
_atom_site_aniso_U_11
_atom_site_aniso_U_22
_atom_site_aniso_U_33
_atom_site_aniso_U_12
_atom_site_aniso_U_13
_atom_site_aniso_U_23
Fe1 0.01120(10) 0.01111(11) 0.01589(10) 0.00294(7) 0.00608(8) 0.00126(7)
O1 0.0178(4) 0.0176(4) 0.0210(4) -0.0006(3) 0.0021(3) -0.0006(3)
N1 0.0124(4) 0.0131(4) 0.0155(4) 0.0021(3) 0.0057(3) 0.0010(3)
N2 0.0122(4) 0.0128(4) 0.0172(4) 0.0026(3) 0.0060(3) 0.0012(3)
C1 0.0127(4) 0.0132(5) 0.0156(4) 0.0032(4) 0.0048(3) 0.0002(3)
C2 0.0156(5) 0.0164(5) 0.0201(5) 0.0062(4) 0.0070(4) 0.0026(4)
C3 0.0170(5) 0.0151(5) 0.0194(5) 0.0053(4) 0.0067(4) 0.0041(4)
C4 0.0138(5) 0.0120(4) 0.0154(4) 0.0024(4) 0.0045(4) 0.0009(3)
C5 0.0142(5) 0.0123(5) 0.0155(4) 0.0014(4) 0.0050(4) 0.0010(3)
C6 0.0127(5) 0.0136(5) 0.0175(4) 0.0011(4) 0.0062(4) 0.0018(4)
C7 0.0151(5) 0.0179(5) 0.0253(5) 0.0028(4) 0.0103(4) 0.0057(4)
C8 0.0146(5) 0.0183(5) 0.0245(5) 0.0035(4) 0.0103(4) 0.0048(4)
C9 0.0119(4) 0.0141(5) 0.0173(4) 0.0018(4) 0.0060(4) 0.0006(4)
C10 0.0120(4) 0.0140(5) 0.0156(4) 0.0027(4) 0.0049(4) -0.0001(3)
C11 0.0125(4) 0.0135(5) 0.0166(4) 0.0018(4) 0.0049(4) 0.0021(4)
C12 0.0176(5) 0.0149(5) 0.0155(4) 0.0010(4) 0.0046(4) -0.0001(4)
C13 0.0175(5) 0.0135(5) 0.0214(5) 0.0003(4) 0.0052(4) 0.0004(4)
C14 0.0161(5) 0.0174(5) 0.0214(5) 0.0008(4) 0.0057(4) 0.0048(4)
C15 0.0167(5) 0.0213(5) 0.0160(4) 0.0019(4) 0.0067(4) 0.0023(4)
C16 0.0144(5) 0.0156(5) 0.0178(4) 0.0016(4) 0.0061(4) -0.0004(4)
C17 0.0410(8) 0.0203(6) 0.0318(6) 0.0016(6) 0.0163(6) 0.0098(5)
C18 0.0131(5) 0.0149(5) 0.0174(4) 0.0035(4) 0.0067(4) 0.0024(4)
C19 0.0158(5) 0.0245(6) 0.0262(5) 0.0021(4) 0.0055(4) -0.0074(5)
C20 0.0128(5) 0.0282(6) 0.0299(6) 0.0026(4) 0.0051(4) -0.0028(5)
C21 0.0166(5) 0.0194(5) 0.0279(5) 0.0064(4) 0.0122(4) 0.0054(4)
C22 0.0206(6) 0.0241(6) 0.0360(6) 0.0034(5) 0.0127(5) -0.0092(5)
C23 0.0157(5) 0.0246(6) 0.0299(6) 0.0018(4) 0.0071(4) -0.0088(5)
C24 0.0202(6) 0.0262(7) 0.0478(8) 0.0093(5) 0.0176(6) 0.0031(6)
C25 0.0222(6) 0.0182(5) 0.0265(6) -0.0032(4) 0.0020(5) -0.0013(4)
C26 0.0213(7) 0.0346(8) 0.0556(9) 0.0023(6) 0.0106(6) 0.0068(7)
C27 0.0267(7) 0.0255(7) 0.0234(6) 0.0059(5) -0.0019(5) -0.0023(5)
C28 0.0294(7) 0.0249(6) 0.0168(5) -0.0031(5) 0.0040(5) 0.0004(4)

loop_
_atom_type_symbol
_atom_type_description
_atom_type_scat_dispersion_real
_atom_type_scat_dispersion_imag
_atom_type_scat_source
C C 0.0033 0.0016 'International Tables Vol C Tables 4.2.6.8 and 6.1.1.4'
H H 0.0000 0.0000 'International Tables Vol C Tables 4.2.6.8 and 6.1.1.4'
N N 0.0061 0.0033 'International Tables Vol C Tables 4.2.6.8 and 6.1.1.4'
O O 0.0106 0.0060 'International Tables Vol C Tables 4.2.6.8 and 6.1.1.4'
Fe Fe 0.3463 0.8444 'International Tables Vol C Tables 4.2.6.8 and 6.1.1.4'

loop_
_geom_angle_atom_site_label_1
_geom_angle_atom_site_label_2
_geom_angle_atom_site_label_3
_geom_angle_site_symmetry_1
_geom_angle_site_symmetry_3
_geom_angle
_geom_angle_publ_flag
N1 Fe1 N1 3_565 . 180.0 ?
N1 Fe1 N2 3_565 3_565 89.57(4) ?
N1 Fe1 N2 . 3_565 90.43(4) ?
N1 Fe1 N2 3_565 . 90.43(4) ?
N1 Fe1 N2 . . 89.57(4) y
N2 Fe1 N2 3_565 . 180.0 ?
N1 Fe1 O1 3_565 . 90.66(3) ?
N1 Fe1 O1 . . 89.34(3) y
N2 Fe1 O1 3_565 . 91.04(3) ?
N2 Fe1 O1 . . 88.96(3) y
N1 Fe1 O1 3_565 3_565 89.34(3) ?
N1 Fe1 O1 . 3_565 90.66(3) ?
N2 Fe1 O1 3_565 3_565 88.96(3) ?
N2 Fe1 O1 . 3_565 91.04(3) ?
O1 Fe1 O1 . 3_565 180.0 ?
C25 O1 C28 . . 104.50(9) ?
C25 O1 Fe1 . . 122.52(7) ?
C28 O1 Fe1 . . 122.67(7) ?
C4 N1 C1 . . 107.10(9) ?
C4 N1 Fe1 . . 126.48(7) ?
C1 N1 Fe1 . . 125.49(7) ?
C6 N2 C9 . . 107.03(9) ?
C6 N2 Fe1 . . 126.92(7) ?
C9 N2 Fe1 . . 125.91(7) ?
N1 C1 C10 . 3_565 126.02(10) ?
N1 C1 C2 . . 109.48(9) ?
C10 C1 C2 3_565 . 124.48(10) ?
C3 C2 C1 . . 107.20(10) ?
C3 C2 H2 . . 126.4 ?
C1 C2 H2 . . 126.4 ?
C2 C3 C4 . . 107.14(10) ?
C2 C3 H3 . . 126.4 ?
C4 C3 H3 . . 126.4 ?
N1 C4 C5 . . 125.96(10) ?
N1 C4 C3 . . 109.07(9) ?
C5 C4 C3 . . 124.93(10) ?
C6 C5 C4 . . 125.09(10) ?
C6 C5 C11 . . 118.21(9) ?
C4 C5 C11 . . 116.69(9) ?
N2 C6 C5 . . 125.49(9) ?
N2 C6 C7 . . 109.33(9) ?
C5 C6 C7 . . 125.17(10) ?
C8 C7 C6 . . 106.97(10) ?
C8 C7 H7 . . 126.5 ?
C6 C7 H7 . . 126.5 ?
C7 C8 C9 . . 107.14(10) ?
C7 C8 H8 . . 126.4 ?
C9 C8 H8 . . 126.4 ?
N2 C9 C10 . . 125.66(10) ?
N2 C9 C8 . . 109.51(9) ?
C10 C9 C8 . . 124.80(10) ?
C9 C10 C1 . 3_565 126.00(10) ?
C9 C10 C18 . . 118.44(9) ?
C1 C10 C18 3_565 . 115.54(9) ?
C12 C11 C16 . . 117.73(10) ?
C12 C11 C5 . . 120.69(9) ?
C16 C11 C5 . . 121.56(10) ?
C13 C12 C11 . . 121.02(10) ?
C13 C12 H12 . . 119.5 ?
C11 C12 H12 . . 119.5 ?
C12 C13 C14 . . 121.16(11) ?
C12 C13 H13 . . 119.4 ?
C14 C13 H13 . . 119.4 ?
C15 C14 C13 . . 118.04(10) ?
C15 C14 C17 . . 121.86(11) ?
C13 C14 C17 . . 120.11(11) ?
C16 C15 C14 . . 121.07(10) ?
C16 C15 H15 . . 119.5 ?
C14 C15 H15 . . 119.5 ?
C15 C16 C11 . . 120.99(10) ?
C15 C16 H16 . . 119.5 ?
C11 C16 H16 . . 119.5 ?
C14 C17 H17A . . 109.5 ?
C14 C17 H17B . . 109.5 ?
H17A C17 H17B . . 109.5 ?
C14 C17 H17C . . 109.5 ?
H17A C17 H17C . . 109.5 ?
H17B C17 H17C . . 109.5 ?
C19 C18 C23 . . 117.99(10) ?
C19 C18 C10 . . 121.09(10) ?
C23 C18 C10 . . 120.83(10) ?
C18 C19 C20 . . 120.87(11) ?
C18 C19 H19 . . 119.6 ?
C20 C19 H19 . . 119.6 ?
C21 C20 C19 . . 121.28(12) ?
C21 C20 H20 . . 119.4 ?
C19 C20 H20 . . 119.4 ?
C20 C21 C22 . . 117.82(11) ?
C20 C21 C24 . . 121.69(12) ?
C22 C21 C24 . . 120.45(12) ?
C23 C22 C21 . . 121.05(12) ?
C23 C22 H22 . . 119.5 ?
C21 C22 H22 . . 119.5 ?
C22 C23 C18 . . 120.89(12) ?
C22 C23 H23 . . 119.6 ?
C18 C23 H23 . . 119.6 ?
C21 C24 H24A . . 109.5 ?
C21 C24 H24B . . 109.5 ?
H24A C24 H24B . . 109.5 ?
C21 C24 H24C . . 109.5 ?
H24A C24 H24C . . 109.5 ?
H24B C24 H24C . . 109.5 ?
O1 C25 C26 . . 105.78(11) ?
O1 C25 H25A . . 110.6 ?
C26 C25 H25A . . 110.6 ?
O1 C25 H25B . . 110.6 ?
C26 C25 H25B . . 110.6 ?
H25A C25 H25B . . 108.7 ?
C25 C26 C27 . . 104.82(12) ?
C25 C26 H26A . . 110.8 ?
C27 C26 H26A . . 110.8 ?
C25 C26 H26B . . 110.8 ?
C27 C26 H26B . . 110.8 ?
H26A C26 H26B . . 108.9 ?
C28 C27 C26 . . 102.95(11) ?
C28 C27 H27A . . 111.2 ?
C26 C27 H27A . . 111.2 ?
C28 C27 H27B . . 111.2 ?
C26 C27 H27B . . 111.2 ?
H27A C27 H27B . . 109.1 ?
O1 C28 C27 . . 104.10(10) ?
O1 C28 H28A . . 110.9 ?
C27 C28 H28A . . 110.9 ?
O1 C28 H28B . . 110.9 ?
C27 C28 H28B . . 110.9 ?
H28A C28 H28B . . 109.0 ?

loop_
_geom_bond_atom_site_label_1
_geom_bond_atom_site_label_2
_geom_bond_site_symmetry_2
_geom_bond_distance
_geom_bond_publ_flag
Fe1 N1 3_565 2.0619(9) ?
Fe1 N1 . 2.0619(9) y
Fe1 N2 3_565 2.0712(9) ?
Fe1 N2 . 2.0713(9) y
Fe1 O1 . 2.3208(8) y
Fe1 O1 3_565 2.3208(8) ?
O1 C25 . 1.4391(15) ?
O1 C28 . 1.4399(15) ?
N1 C4 . 1.3758(13) ?
N1 C1 . 1.3758(13) ?
N2 C6 . 1.3749(14) ?
N2 C9 . 1.3751(14) ?
C1 C10 3_565 1.4107(15) ?
C1 C2 . 1.4409(15) ?
C2 C3 . 1.3599(15) ?
C2 H2 . 0.9500 ?
C3 C4 . 1.4499(15) ?
C3 H3 . 0.9500 ?
C4 C5 . 1.4162(15) ?
C5 C6 . 1.4128(15) ?
C5 C11 . 1.4902(15) ?
C6 C7 . 1.4527(15) ?
C7 C8 . 1.3604(16) ?
C7 H7 . 0.9500 ?
C8 C9 . 1.4469(15) ?
C8 H8 . 0.9500 ?
C9 C10 . 1.4045(15) ?
C10 C1 3_565 1.4107(15) ?
C10 C18 . 1.5002(15) ?
C11 C12 . 1.3995(15) ?
C11 C16 . 1.4038(15) ?
C12 C13 . 1.3899(16) ?
C12 H12 . 0.9500 ?
C13 C14 . 1.3958(16) ?
C13 H13 . 0.9500 ?
C14 C15 . 1.3955(17) ?
C14 C17 . 1.5044(17) ?
C15 C16 . 1.3903(16) ?
C15 H15 . 0.9500 ?
C16 H16 . 0.9500 ?
C17 H17A . 0.9800 ?
C17 H17B . 0.9800 ?
C17 H17C . 0.9800 ?
C18 C19 . 1.3888(16) ?
C18 C23 . 1.3931(16) ?
C19 C20 . 1.3942(17) ?
C19 H19 . 0.9500 ?
C20 C21 . 1.3854(18) ?
C20 H20 . 0.9500 ?
C21 C22 . 1.3932(19) ?
C21 C24 . 1.5079(17) ?
C22 C23 . 1.3922(17) ?
C22 H22 . 0.9500 ?
C23 H23 . 0.9500 ?
C24 H24A . 0.9800 ?
C24 H24B . 0.9800 ?
C24 H24C . 0.9800 ?
C25 C26 . 1.524(2) ?
C25 H25A . 0.9900 ?
C25 H25B . 0.9900 ?
C26 C27 . 1.528(2) ?
C26 H26A . 0.9900 ?
C26 H26B . 0.9900 ?
C27 C28 . 1.524(2) ?
C27 H27A . 0.9900 ?
C27 H27B . 0.9900 ?
C28 H28A . 0.9900 ?
C28 H28B . 0.9900 ?
